data_7250429
loop_
_publ_author_name
'Rasphone, Arigna'
'Zhang, Hong-Chuan'
'Lee, Yun-Syuan'
'Ye, Yu-Hui'
'Kuo, Ying-Tong'
'Lai, Yi-Fang'
'Chen, Zhi-Ling'
'Wang, Song-Wei'
'Chen, Jhy-Der'

_publ_section_title
;
 Zn(ii), Cd(ii) and Hg(ii) halide coordination polymers supported by
 bis-pyridyl-bis-amide: structural diversity and structural transformation
;
_journal_issue 25
_journal_name_full CrystEngComm
_journal_page_first 4404
_journal_page_last 4414
_journal_paper_doi 10.1039/D5CE00465A
_journal_volume 27
_journal_year 2025
_chemical_formula_sum 'C20 H28 I2 N6 O4 Zn'
_chemical_formula_weight 735.65
_space_group_crystal_system monoclinic
_space_group_IT_number 14
_space_group_name_Hall '-P 2yn'
_space_group_name_H-M_alt 'P 1 21/n 1'
_atom_sites_solution_hydrogens geom
_audit_creation_method SHELXL-2018/3
_audit_update_record
;
2025-04-21 deposited with the CCDC.	2025-05-22 downloaded from the CCDC.
;
_cell_angle_alpha 90
_cell_angle_beta 99.307(3)
_cell_angle_gamma 90
_cell_formula_units_Z 4
_cell_length_a 9.6781(11)
_cell_length_b 9.9149(11)
_cell_length_c 27.660(3)
_cell_measurement_reflns_used 9149
_cell_measurement_temperature 296(2)
_cell_measurement_theta_max 28.40
_cell_measurement_theta_min 2.37
_cell_volume 2619.2(5)
_computing_cell_refinement 'Bruker SAINT'
_computing_data_collection 'Bruker APEX2'
_computing_data_reduction 'Bruker SAINT'
_computing_molecular_graphics 'Bruker SHELXTL'
_computing_publication_material 'Bruker SHELXTL'
_computing_structure_refinement 'SHELXL-2018/3 (Sheldrick, 2018)'
_computing_structure_solution 'SHELXS-97 (Sheldrick 2008)'
_diffrn_ambient_temperature 296(2)
_diffrn_measured_fraction_theta_full 1.000
_diffrn_measured_fraction_theta_max 1.000
_diffrn_measurement_device_type 'Bruker APEX-II CCD'
_diffrn_measurement_method '\f and \w scans'
_diffrn_radiation_type MoK\a
_diffrn_radiation_wavelength 0.71073
_diffrn_reflns_av_R_equivalents 0.0341
_diffrn_reflns_av_unetI/netI 0.0174
_diffrn_reflns_Laue_measured_fraction_full 1.000
_diffrn_reflns_Laue_measured_fraction_max 1.000
_diffrn_reflns_limit_h_max 11
_diffrn_reflns_limit_h_min -11
_diffrn_reflns_limit_k_max 12
_diffrn_reflns_limit_k_min -12
_diffrn_reflns_limit_l_max 34
_diffrn_reflns_limit_l_min -34
_diffrn_reflns_number 50149
_diffrn_reflns_point_group_measured_fraction_full 1.000
_diffrn_reflns_point_group_measured_fraction_max 1.000
_diffrn_reflns_theta_full 25.242
_diffrn_reflns_theta_max 25.997
_diffrn_reflns_theta_min 1.492
_exptl_absorpt_coefficient_mu 3.332
_exptl_absorpt_correction_T_max 0.7457
_exptl_absorpt_correction_T_min 0.5542
_exptl_absorpt_correction_type multi-scan
_exptl_absorpt_process_details 'sadabs v2008/1(bruker axs, 2008)'
_exptl_crystal_colour colourless
_exptl_crystal_density_diffrn 1.866
_exptl_crystal_description block
_exptl_crystal_F_000 1432
_exptl_crystal_size_max 0.300
_exptl_crystal_size_mid 0.200
_exptl_crystal_size_min 0.200
_refine_diff_density_max 1.005
_refine_diff_density_min -0.695
_refine_diff_density_rms 0.105
_refine_ls_extinction_method none
_refine_ls_goodness_of_fit_ref 1.056
_refine_ls_hydrogen_treatment constr
_refine_ls_matrix_type full
_refine_ls_number_parameters 271
_refine_ls_number_reflns 5135
_refine_ls_number_restraints 8
_refine_ls_restrained_S_all 1.055
_refine_ls_R_factor_all 0.0405
_refine_ls_R_factor_gt 0.0331
_refine_ls_shift/su_max 0.001
_refine_ls_shift/su_mean 0.000
_refine_ls_structure_factor_coef Fsqd
_refine_ls_weighting_details 'w=1/[\s^2^(Fo^2^)+(0.0543P)^2^+5.0224P] where P=(Fo^2^+2Fc^2^)/3'
_refine_ls_weighting_scheme calc
_refine_ls_wR_factor_gt 0.0934
_refine_ls_wR_factor_ref 0.0979
_reflns_Friedel_coverage 0.000
_reflns_number_gt 4459
_reflns_number_total 5135
_reflns_threshold_expression 'I > 2\s(I)'
_cod_data_source_file d5ce00465a2.cif
_cod_data_source_block 1
_cod_depositor_comments
;
The following automatic conversions were performed:

data item '_exptl_absorpt_correction_type' value 'multi_scan' was
changed to 'multi-scan' in accordance with the
/home/data/users/saulius/crontab/automatic-downloads/rss-feeds/RSC/lib/dictionaries/cif_core.dic
dictionary named 'cif_core.dic' version 2.4.2 last updated on
2011-04-26.

Automatic conversion script
Id: cif_fix_values 8170 2020-07-09 18:12:32Z antanas 

 Adding full bibliography for 7250429--7250439.cif.
;
_cod_original_sg_symbol_H-M 'P 21/n'
_cod_database_code 7250429
_shelx_shelxl_version_number 2018/3
_shelx_space_group_comment
; 
The symmetry employed for this shelxl refinement is uniquely defined 
by the following loop, which should always be used as a source of 
symmetry information in preference to the above space-group names. 
They are only intended as comments. 
;
_shelx_estimated_absorpt_t_min 0.435
_shelx_estimated_absorpt_t_max 0.555

loop_
_space_group_symop_operation_xyz
'x, y, z'
'-x+1/2, y+1/2, -z+1/2'
'-x, -y, -z'
'x-1/2, -y-1/2, z-1/2'

loop_
_atom_site_label
_atom_site_type_symbol
_atom_site_fract_x
_atom_site_fract_y
_atom_site_fract_z
_atom_site_U_iso_or_equiv
_atom_site_adp_type
_atom_site_occupancy
_atom_site_site_symmetry_order
_atom_site_calc_flag
_atom_site_refinement_flags_posn
_atom_site_refinement_flags_adp
_atom_site_refinement_flags_occupancy
_atom_site_disorder_assembly
_atom_site_disorder_group
Zn Zn 0.62117(5) 0.81263(5) 0.93467(2) 0.02989(12) Uani 1 1 d . . . . .
I1 I 0.41658(3) 0.75401(3) 0.97895(2) 0.04586(11) Uani 1 1 d . . . . .
I2 I 0.59146(4) 1.00834(3) 0.87426(2) 0.04762(11) Uani 1 1 d . . . . .
O1 O 0.5301(4) 0.6912(3) 0.68281(12) 0.0495(8) Uani 1 1 d . . . . .
O2 O 0.6652(4) 0.3761(3) 0.72315(11) 0.0455(8) Uani 1 1 d . . . . .
N1 N 0.6776(4) 0.6409(3) 0.90093(12) 0.0315(7) Uani 1 1 d . . . . .
N2 N 0.7337(4) 0.5851(4) 0.74949(12) 0.0351(8) Uani 1 1 d . . . . .
H2A H 0.723223 0.669974 0.743544 0.042 Uiso 1 1 calc R U . . .
N3 N 0.4676(4) 0.4842(4) 0.65265(13) 0.0392(9) Uani 1 1 d . . . . .
H3A H 0.489535 0.400107 0.653445 0.047 Uiso 1 1 calc R U . . .
N4 N 0.2906(4) 0.6583(3) 0.48890(12) 0.0315(7) Uani 1 1 d . . . . .
C1 C 0.6549(6) 0.5199(5) 0.91996(17) 0.0434(11) Uani 1 1 d . . . . .
H1A H 0.616670 0.516158 0.948691 0.052 Uiso 1 1 calc R U . . .
C2 C 0.6864(6) 0.4008(5) 0.89830(19) 0.0545(13) Uani 1 1 d . . . . .
H2B H 0.667706 0.318103 0.911765 0.065 Uiso 1 1 calc R U . . .
C3 C 0.7462(6) 0.4066(5) 0.85624(17) 0.0455(11) Uani 1 1 d . . . . .
H3B H 0.768871 0.327503 0.841255 0.055 Uiso 1 1 calc R U . . .
C4 C 0.7721(4) 0.5301(4) 0.83653(14) 0.0313(8) Uani 1 1 d . . . . .
C5 C 0.7351(4) 0.6446(4) 0.86036(14) 0.0301(8) Uani 1 1 d . . . . .
H5A H 0.751411 0.728371 0.847269 0.036 Uiso 1 1 calc R U . . .
C6 C 0.8371(4) 0.5423(5) 0.79092(14) 0.0345(9) Uani 1 1 d . . . . .
H6A H 0.912913 0.607241 0.796310 0.041 Uiso 1 1 calc R U . . .
H6B H 0.875868 0.455835 0.783602 0.041 Uiso 1 1 calc R U . . .
C7 C 0.6554(5) 0.4987(4) 0.72067(14) 0.0335(9) Uani 1 1 d . . . . .
C8 C 0.5441(5) 0.5693(4) 0.68311(15) 0.0365(9) Uani 1 1 d . . . . .
C9 C 0.3479(5) 0.5300(5) 0.61812(17) 0.0432(11) Uani 1 1 d . . . . .
H9A H 0.300002 0.599468 0.633745 0.052 Uiso 1 1 calc R U . . .
H9B H 0.283555 0.455143 0.610652 0.052 Uiso 1 1 calc R U . . .
C10 C 0.3822(4) 0.5855(4) 0.57064(14) 0.0304(8) Uani 1 1 d . . . . .
C11 C 0.5159(5) 0.6142(5) 0.56247(16) 0.0395(10) Uani 1 1 d . . . . .
H11A H 0.592349 0.598867 0.586864 0.047 Uiso 1 1 calc R U . . .
C12 C 0.5350(5) 0.6660(5) 0.51780(17) 0.0408(10) Uani 1 1 d . . . . .
H12A H 0.624450 0.687016 0.511964 0.049 Uiso 1 1 calc R U . . .
C13 C 0.4216(5) 0.6863(5) 0.48213(15) 0.0380(10) Uani 1 1 d . . . . .
H13A H 0.435922 0.720722 0.452057 0.046 Uiso 1 1 calc R U . . .
C14 C 0.2722(4) 0.6092(4) 0.53288(14) 0.0303(8) Uani 1 1 d . . . . .
H14A H 0.181651 0.590375 0.538087 0.036 Uiso 1 1 calc R U . . .
O3 O 0.4436(4) 0.2143(4) 0.61885(15) 0.0633(10) Uani 1 1 d . . . . .
N5 N 0.3316(6) 0.0165(5) 0.6007(2) 0.0661(14) Uani 1 1 d . . . . .
C15 C 0.3546(7) 0.1322(6) 0.6252(2) 0.0634(15) Uani 1 1 d . . . . .
H15A H 0.298924 0.151566 0.648705 0.076 Uiso 1 1 calc R U . . .
C16 C 0.2203(10) -0.0739(9) 0.6113(4) 0.128(4) Uani 1 1 d . . . . .
H16A H 0.216992 -0.152337 0.590807 0.192 Uiso 1 1 calc R U . . .
H16B H 0.239127 -0.100634 0.645072 0.192 Uiso 1 1 calc R U . . .
H16C H 0.132034 -0.027767 0.604914 0.192 Uiso 1 1 calc R U . . .
C17 C 0.4069(9) -0.0150(8) 0.5611(3) 0.102(3) Uani 1 1 d . . . . .
H17A H 0.377622 -0.101601 0.547666 0.152 Uiso 1 1 calc R U . . .
H17B H 0.387516 0.052517 0.536037 0.152 Uiso 1 1 calc R U . . .
H17C H 0.505584 -0.016826 0.573253 0.152 Uiso 1 1 calc R U . . .
O4 O 0.144(3) 0.0470(12) 0.7267(8) 0.465(16) Uiso 1 1 d D . . . .
N6 N 0.2206(12) 0.2597(11) 0.7458(5) 0.385(15) Uiso 1 1 d D . . . .
C18 C 0.1364(18) 0.1680(13) 0.7214(8) 0.404(11) Uiso 1 1 d D . . . .
H18A H 0.064226 0.200258 0.697898 0.484 Uiso 1 1 calc R U . . .
C19 C 0.3671(13) 0.2303(17) 0.7629(10) 0.404(11) Uiso 1 1 d D . . . .
H19A H 0.411382 0.307649 0.779625 0.605 Uiso 1 1 calc R U . . .
H19B H 0.374646 0.154931 0.784934 0.605 Uiso 1 1 calc R U . . .
H19C H 0.412330 0.208921 0.735409 0.605 Uiso 1 1 calc R U . . .
C20 C 0.192(2) 0.4027(11) 0.7391(9) 0.404(11) Uiso 1 1 d D . . . .
H20A H 0.263520 0.453337 0.759531 0.605 Uiso 1 1 calc R U . . .
H20B H 0.191736 0.426277 0.705431 0.605 Uiso 1 1 calc R U . . .
H20C H 0.102587 0.422991 0.747961 0.605 Uiso 1 1 calc R U . . .

loop_
_atom_site_aniso_label
_atom_site_aniso_U_11
_atom_site_aniso_U_22
_atom_site_aniso_U_33
_atom_site_aniso_U_23
_atom_site_aniso_U_13
_atom_site_aniso_U_12
Zn 0.0320(2) 0.0317(3) 0.0258(2) -0.00332(18) 0.00437(18) 0.00005(19)
I1 0.03745(18) 0.0548(2) 0.04860(19) -0.00162(14) 0.01676(13) -0.00299(13)
I2 0.0533(2) 0.04067(18) 0.04702(19) 0.01052(13) 0.00253(14) 0.00127(14)
O1 0.065(2) 0.0318(17) 0.0474(18) 0.0039(14) -0.0031(16) 0.0033(16)
O2 0.059(2) 0.0304(17) 0.0416(17) 0.0002(13) -0.0082(15) 0.0008(15)
N1 0.0396(19) 0.0277(17) 0.0278(16) -0.0015(13) 0.0069(14) -0.0002(14)
N2 0.048(2) 0.0305(18) 0.0257(15) -0.0036(14) 0.0014(15) -0.0014(16)
N3 0.045(2) 0.0328(19) 0.0345(19) 0.0047(15) -0.0083(16) -0.0006(16)
N4 0.0321(18) 0.0331(18) 0.0292(16) 0.0004(14) 0.0046(14) 0.0000(14)
C1 0.059(3) 0.038(2) 0.037(2) 0.0008(19) 0.018(2) 0.003(2)
C2 0.086(4) 0.028(2) 0.055(3) 0.002(2) 0.028(3) 0.004(2)
C3 0.068(3) 0.028(2) 0.042(2) -0.0038(19) 0.014(2) 0.007(2)
C4 0.031(2) 0.034(2) 0.0276(19) -0.0046(16) -0.0019(16) 0.0011(17)
C5 0.037(2) 0.027(2) 0.0263(18) -0.0023(15) 0.0030(16) -0.0006(16)
C6 0.037(2) 0.041(2) 0.0255(18) -0.0078(17) 0.0059(16) 0.0020(19)
C7 0.041(2) 0.035(2) 0.0249(19) -0.0004(16) 0.0049(17) -0.0001(18)
C8 0.046(2) 0.033(2) 0.030(2) 0.0041(17) 0.0049(18) 0.0000(19)
C9 0.039(2) 0.050(3) 0.038(2) 0.009(2) -0.0033(19) -0.002(2)
C10 0.032(2) 0.0256(19) 0.0324(19) -0.0016(16) 0.0012(16) 0.0005(16)
C11 0.032(2) 0.047(3) 0.038(2) -0.0059(19) -0.0011(18) 0.0045(19)
C12 0.030(2) 0.047(3) 0.046(2) -0.001(2) 0.0083(18) -0.004(2)
C13 0.039(2) 0.042(2) 0.034(2) 0.0021(18) 0.0097(18) 0.0007(19)
C14 0.030(2) 0.030(2) 0.0299(19) 0.0005(16) 0.0028(16) -0.0014(16)
O3 0.063(2) 0.047(2) 0.074(3) -0.0141(19) -0.008(2) -0.0011(19)
N5 0.071(3) 0.041(3) 0.082(4) -0.001(2) -0.003(3) 0.000(2)
C15 0.072(4) 0.052(3) 0.060(3) 0.000(3) -0.006(3) 0.010(3)
C16 0.123(8) 0.070(5) 0.194(11) 0.003(6) 0.033(7) -0.032(5)
C17 0.100(6) 0.079(5) 0.126(7) -0.050(5) 0.019(5) 0.011(4)

loop_
_atom_type_symbol
_atom_type_description
_atom_type_scat_dispersion_real
_atom_type_scat_dispersion_imag
_atom_type_scat_source
C C 0.0033 0.0016 'International Tables Vol C Tables 4.2.6.8 and 6.1.1.4'
H H 0.0000 0.0000 'International Tables Vol C Tables 4.2.6.8 and 6.1.1.4'
N N 0.0061 0.0033 'International Tables Vol C Tables 4.2.6.8 and 6.1.1.4'
O O 0.0106 0.0060 'International Tables Vol C Tables 4.2.6.8 and 6.1.1.4'
I I -0.4742 1.8119 'International Tables Vol C Tables 4.2.6.8 and 6.1.1.4'
Zn Zn 0.2839 1.4301 'International Tables Vol C Tables 4.2.6.8 and 6.1.1.4'

loop_
_geom_angle_atom_site_label_1
_geom_angle_atom_site_label_2
_geom_angle_atom_site_label_3
_geom_angle
_geom_angle_site_symmetry_1
_geom_angle_site_symmetry_3
_geom_angle_publ_flag
N4 Zn N1 102.01(14) 4_676 . ?
N4 Zn I2 111.34(10) 4_676 . ?
N1 Zn I2 110.07(9) . . ?
N4 Zn I1 105.68(10) 4_676 . ?
N1 Zn I1 108.18(10) . . ?
I2 Zn I1 118.25(2) . . ?
C5 N1 C1 118.2(4) . . ?
C5 N1 Zn 122.5(3) . . ?
C1 N1 Zn 119.3(3) . . ?
C7 N2 C6 122.6(4) . . ?
C7 N2 H2A 118.7 . . ?
C6 N2 H2A 118.7 . . ?
C8 N3 C9 121.5(4) . . ?
C8 N3 H3A 119.2 . . ?
C9 N3 H3A 119.2 . . ?
C13 N4 C14 117.8(3) . . ?
C13 N4 Zn 122.0(3) . 4_575 ?
C14 N4 Zn 120.2(3) . 4_575 ?
N1 C1 C2 122.2(4) . . ?
N1 C1 H1A 118.9 . . ?
C2 C1 H1A 118.9 . . ?
C1 C2 C3 118.8(4) . . ?
C1 C2 H2B 120.6 . . ?
C3 C2 H2B 120.6 . . ?
C4 C3 C2 119.9(4) . . ?
C4 C3 H3B 120.1 . . ?
C2 C3 H3B 120.1 . . ?
C3 C4 C5 117.4(4) . . ?
C3 C4 C6 122.0(4) . . ?
C5 C4 C6 120.5(4) . . ?
N1 C5 C4 123.6(4) . . ?
N1 C5 H5A 118.2 . . ?
C4 C5 H5A 118.2 . . ?
N2 C6 C4 110.9(3) . . ?
N2 C6 H6A 109.5 . . ?
C4 C6 H6A 109.5 . . ?
N2 C6 H6B 109.5 . . ?
C4 C6 H6B 109.5 . . ?
H6A C6 H6B 108.0 . . ?
O2 C7 N2 125.5(4) . . ?
O2 C7 C8 122.0(4) . . ?
N2 C7 C8 112.5(4) . . ?
O1 C8 N3 125.2(4) . . ?
O1 C8 C7 121.4(4) . . ?
N3 C8 C7 113.4(4) . . ?
N3 C9 C10 115.0(4) . . ?
N3 C9 H9A 108.5 . . ?
C10 C9 H9A 108.5 . . ?
N3 C9 H9B 108.5 . . ?
C10 C9 H9B 108.5 . . ?
H9A C9 H9B 107.5 . . ?
C11 C10 C14 117.9(4) . . ?
C11 C10 C9 124.2(4) . . ?
C14 C10 C9 117.9(4) . . ?
C12 C11 C10 119.3(4) . . ?
C12 C11 H11A 120.3 . . ?
C10 C11 H11A 120.3 . . ?
C13 C12 C11 119.6(4) . . ?
C13 C12 H12A 120.2 . . ?
C11 C12 H12A 120.2 . . ?
N4 C13 C12 122.4(4) . . ?
N4 C13 H13A 118.8 . . ?
C12 C13 H13A 118.8 . . ?
N4 C14 C10 123.0(4) . . ?
N4 C14 H14A 118.5 . . ?
C10 C14 H14A 118.5 . . ?
C15 N5 C17 120.5(6) . . ?
C15 N5 C16 119.5(7) . . ?
C17 N5 C16 119.7(6) . . ?
O3 C15 N5 124.5(7) . . ?
O3 C15 H15A 117.7 . . ?
N5 C15 H15A 117.7 . . ?
N5 C16 H16A 109.5 . . ?
N5 C16 H16B 109.5 . . ?
H16A C16 H16B 109.5 . . ?
N5 C16 H16C 109.5 . . ?
H16A C16 H16C 109.5 . . ?
H16B C16 H16C 109.5 . . ?
N5 C17 H17A 109.5 . . ?
N5 C17 H17B 109.5 . . ?
H17A C17 H17B 109.5 . . ?
N5 C17 H17C 109.5 . . ?
H17A C17 H17C 109.5 . . ?
H17B C17 H17C 109.5 . . ?
C18 N6 C19 121.01(14) . . ?
C18 N6 C20 121.02(14) . . ?
C19 N6 C20 113.16(12) . . ?
O4 C18 N6 126.59(17) . . ?
O4 C18 H18A 116.7 . . ?
N6 C18 H18A 116.7 . . ?
N6 C19 H19A 109.5 . . ?
N6 C19 H19B 109.5 . . ?
H19A C19 H19B 109.5 . . ?
N6 C19 H19C 109.5 . . ?
H19A C19 H19C 109.5 . . ?
H19B C19 H19C 109.5 . . ?
N6 C20 H20A 109.5 . . ?
N6 C20 H20B 109.5 . . ?
H20A C20 H20B 109.5 . . ?
N6 C20 H20C 109.5 . . ?
H20A C20 H20C 109.5 . . ?
H20B C20 H20C 109.5 . . ?

loop_
_geom_bond_atom_site_label_1
_geom_bond_atom_site_label_2
_geom_bond_distance
_geom_bond_site_symmetry_2
_geom_bond_publ_flag
Zn N4 2.056(3) 4_676 ?
Zn N1 2.058(3) . ?
Zn I2 2.5466(6) . ?
Zn I1 2.5579(6) . ?
O1 C8 1.217(5) . ?
O2 C7 1.220(5) . ?
N1 C5 1.331(5) . ?
N1 C1 1.342(6) . ?
N2 C7 1.322(5) . ?
N2 C6 1.457(5) . ?
N2 H2A 0.8600 . ?
N3 C8 1.330(6) . ?
N3 C9 1.450(6) . ?
N3 H3A 0.8600 . ?
N4 C13 1.341(5) . ?
N4 C14 1.348(5) . ?
C1 C2 1.380(6) . ?
C1 H1A 0.9300 . ?
C2 C3 1.382(7) . ?
C2 H2B 0.9300 . ?
C3 C4 1.380(6) . ?
C3 H3B 0.9300 . ?
C4 C5 1.388(6) . ?
C4 C6 1.502(6) . ?
C5 H5A 0.9300 . ?
C6 H6A 0.9700 . ?
C6 H6B 0.9700 . ?
C7 C8 1.539(6) . ?
C9 C10 1.509(6) . ?
C9 H9A 0.9700 . ?
C9 H9B 0.9700 . ?
C10 C11 1.379(6) . ?
C10 C14 1.385(5) . ?
C11 C12 1.378(6) . ?
C11 H11A 0.9300 . ?
C12 C13 1.366(6) . ?
C12 H12A 0.9300 . ?
C13 H13A 0.9300 . ?
C14 H14A 0.9300 . ?
O3 C15 1.219(8) . ?
N5 C15 1.332(8) . ?
N5 C17 1.445(10) . ?
N5 C16 1.466(10) . ?
C15 H15A 0.9300 . ?
C16 H16A 0.9600 . ?
C16 H16B 0.9600 . ?
C16 H16C 0.9600 . ?
C17 H17A 0.9600 . ?
C17 H17B 0.9600 . ?
C17 H17C 0.9600 . ?
O4 C18 1.2103(11) . ?
N6 C18 1.3299(11) . ?
N6 C19 1.4498(10) . ?
N6 C20 1.4498(11) . ?
C18 H18A 0.9300 . ?
C19 H19A 0.9600 . ?
C19 H19B 0.9600 . ?
C19 H19C 0.9600 . ?
C20 H20A 0.9600 . ?
C20 H20B 0.9600 . ?
C20 H20C 0.9600 . ?
